data_7045593
loop_
_publ_author_name
'Bartalucci, Niccol\`o'
'Bortoluzzi, Marco'
'Pampaloni, Guido'
'Pinzino, Calogero'
'Zacchini, Stefano'
'Marchetti, Fabio'

_publ_section_title
;
 Stable coordination complexes of \a-diimines with Nb(v) and Ta(v)
 halides.
;
_journal_issue 10
_journal_name_full 'Dalton transactions (Cambridge, England : 2003)'
_journal_page_first 3346
_journal_page_last 3355
_journal_paper_doi 10.1039/c8dt00122g
_journal_volume 47
_journal_year 2018
_chemical_formula_sum 'C26 H36 Br10 N2 Ta2'
_chemical_formula_weight 1537.57
_space_group_crystal_system monoclinic
_space_group_IT_number 14
_space_group_name_Hall '-P 2ybc'
_space_group_name_H-M_alt 'P 1 21/c 1'
_symmetry_space_group_name_Hall '-P 2ybc'
_symmetry_space_group_name_H-M 'P 1 21/c 1'
_atom_sites_solution_hydrogens geom
_audit_creation_method SHELXL-2014/7
_audit_update_record
;
2018-01-04 deposited with the CCDC.
2018-01-24 downloaded from the CCDC.
;
_cell_angle_alpha 90
_cell_angle_beta 98.412(2)
_cell_angle_gamma 90
_cell_formula_units_Z 4
_cell_length_a 11.6797(4)
_cell_length_b 12.2727(5)
_cell_length_c 27.3287(10)
_cell_measurement_reflns_used 8202
_cell_measurement_temperature 100(2)
_cell_measurement_theta_max 27.163
_cell_measurement_theta_min 2.421
_cell_volume 3875.2(3)
_computing_cell_refinement 'APEX3 (Bruker AXS, 2015)'
_computing_data_collection 'APEX3 (Bruker AXS, 2015)'
_computing_data_reduction 'SAINT (Bruker AXS, 2015)'
_computing_molecular_graphics 'ORTEPIII (Johnson, 1996)'
_computing_publication_material 'XCIF 2014/2 (Bruker AXS, 2014)'
_computing_structure_refinement 'SHELXL-2014/7 (Sheldrick, 2014)'
_computing_structure_solution 'SHELXT (Sheldrick, 2015)'
_diffrn_ambient_temperature 100(2)
_diffrn_measured_fraction_theta_full 0.999
_diffrn_measured_fraction_theta_max 0.999
_diffrn_measurement_device_type 'CCD area detector'
_diffrn_measurement_method 'phi and omega scans'
_diffrn_radiation_type MoK\a
_diffrn_radiation_wavelength 0.71073
_diffrn_reflns_av_R_equivalents 0.1469
_diffrn_reflns_av_unetI/netI 0.0941
_diffrn_reflns_Laue_measured_fraction_full 0.999
_diffrn_reflns_Laue_measured_fraction_max 0.999
_diffrn_reflns_limit_h_max 13
_diffrn_reflns_limit_h_min -13
_diffrn_reflns_limit_k_max 14
_diffrn_reflns_limit_k_min -14
_diffrn_reflns_limit_l_max 32
_diffrn_reflns_limit_l_min -32
_diffrn_reflns_number 54924
_diffrn_reflns_point_group_measured_fraction_full 0.999
_diffrn_reflns_point_group_measured_fraction_max 0.999
_diffrn_reflns_theta_full 24.996
_diffrn_reflns_theta_max 24.996
_diffrn_reflns_theta_min 1.506
_diffrn_source 'fine-focus sealed tube'
_exptl_absorpt_coefficient_mu 15.975
_exptl_absorpt_correction_T_max 0.3274
_exptl_absorpt_correction_T_min 0.1979
_exptl_absorpt_correction_type empirical
_exptl_absorpt_process_details
; 
 Data were corrected for Lorentz polarization and absorption
 effects (empirical absorption correction SADABS).
 R(int) =  0.1918 (selected reflections only, before parameter refinement)
 R(int) =  0.0867 (selected reflections only, after parameter refinement)
;
_exptl_crystal_colour red
_exptl_crystal_density_diffrn 2.635
_exptl_crystal_description prism
_exptl_crystal_F_000 2808
_exptl_crystal_size_max 0.150
_exptl_crystal_size_mid 0.110
_exptl_crystal_size_min 0.090
_refine_diff_density_max 2.694
_refine_diff_density_min -2.486
_refine_diff_density_rms 0.319
_refine_ls_extinction_method none
_refine_ls_goodness_of_fit_ref 1.038
_refine_ls_hydrogen_treatment constr
_refine_ls_matrix_type full
_refine_ls_number_parameters 369
_refine_ls_number_reflns 6811
_refine_ls_number_restraints 228
_refine_ls_restrained_S_all 1.025
_refine_ls_R_factor_all 0.0653
_refine_ls_R_factor_gt 0.0448
_refine_ls_shift/su_max 0.001
_refine_ls_shift/su_mean 0.000
_refine_ls_structure_factor_coef Fsqd
_refine_ls_weighting_details 'w=1/[\s^2^(Fo^2^)+15.3469P] where P=(Fo^2^+2Fc^2^)/3'
_refine_ls_weighting_scheme calc
_refine_ls_wR_factor_gt 0.0995
_refine_ls_wR_factor_ref 0.1092
_reflns_Friedel_coverage 0.000
_reflns_number_gt 5300
_reflns_number_total 6811
_reflns_threshold_expression 'I > 2\s(I)'
_cod_data_source_file c8dt00122g2.cif
_cod_data_source_block 7b
_cod_depositor_comments 'Adding full bibliography for 7045585--7045593.cif.'
_cod_database_code 7045593
_shelx_shelxl_version_number 2014/7
_shelx_space_group_comment
;
The symmetry employed for this shelxl refinement is uniquely defined
by the following loop, which should always be used as a source of
symmetry information in preference to the above space-group names.
They are only intended as comments.
;
_shelx_estimated_absorpt_t_min 0.198
_shelx_estimated_absorpt_t_max 0.327

loop_
_space_group_symop_operation_xyz
'x, y, z'
'-x, y+1/2, -z+1/2'
'-x, -y, -z'
'x, -y-1/2, z-1/2'

loop_
_atom_site_label
_atom_site_type_symbol
_atom_site_fract_x
_atom_site_fract_y
_atom_site_fract_z
_atom_site_U_iso_or_equiv
_atom_site_adp_type
_atom_site_occupancy
_atom_site_site_symmetry_order
_atom_site_calc_flag
_atom_site_refinement_flags_posn
_atom_site_refinement_flags_adp
Ta1 Ta 0.56823(3) 0.83164(4) 0.59171(2) 0.00761(12) Uani 1 1 d . .
Ta2 Ta 0.78021(3) 0.28911(4) 0.60952(2) 0.00915(12) Uani 1 1 d . .
Br1 Br 0.36888(8) 0.88143(9) 0.59250(4) 0.0161(3) Uani 1 1 d . .
Br2 Br 0.63738(9) 0.96952(9) 0.54169(4) 0.0176(3) Uani 1 1 d . .
Br3 Br 0.63617(9) 0.92615(9) 0.66941(4) 0.0150(2) Uani 1 1 d . .
Br4 Br 0.52915(8) 0.70240(9) 0.52293(3) 0.0110(2) Uani 1 1 d . .
Br5 Br 0.68342(9) 0.45590(9) 0.56454(4) 0.0147(2) Uani 1 1 d . .
Br6 Br 0.76128(9) 0.37150(9) 0.69328(4) 0.0152(2) Uani 1 1 d . .
Br7 Br 0.96901(9) 0.38812(11) 0.61399(4) 0.0244(3) Uani 1 1 d . .
Br8 Br 0.79879(9) 0.21204(9) 0.52732(4) 0.0152(3) Uani 1 1 d . .
Br9 Br 0.87223(9) 0.12494(10) 0.64918(4) 0.0193(3) Uani 1 1 d . .
Br10 Br 0.58163(8) 0.21278(9) 0.60706(4) 0.0138(2) Uani 1 1 d . .
N1 N 0.7435(6) 0.7436(7) 0.6093(3) 0.0082(17) Uani 1 1 d . U
N2 N 0.5460(7) 0.6823(7) 0.6415(3) 0.0089(17) Uani 1 1 d . U
C1 C 0.7400(8) 0.6508(8) 0.6295(3) 0.0071(19) Uani 1 1 d . U
H1 H 0.8049 0.6034 0.6328 0.008 Uiso 1 1 calc R U
C2 C 0.6342(8) 0.6196(9) 0.6474(3) 0.0085(19) Uani 1 1 d . U
H2 H 0.6302 0.5516 0.6637 0.010 Uiso 1 1 calc R U
C3 C 0.8580(8) 0.7961(8) 0.6081(4) 0.0081(18) Uani 1 1 d . U
C4 C 0.8943(8) 0.8187(9) 0.5623(4) 0.013(2) Uani 1 1 d . U
C5 C 0.9977(9) 0.8777(9) 0.5642(4) 0.019(2) Uani 1 1 d . U
H5 H 1.0247 0.8979 0.5343 0.023 Uiso 1 1 calc R U
C6 C 1.0607(9) 0.9067(10) 0.6090(4) 0.024(2) Uani 1 1 d . U
H6 H 1.1278 0.9507 0.6097 0.029 Uiso 1 1 calc R U
C7 C 1.0277(9) 0.8728(10) 0.6520(4) 0.021(2) Uani 1 1 d . U
H7 H 1.0769 0.8879 0.6821 0.025 Uiso 1 1 calc R U
C8 C 0.9260(9) 0.8176(9) 0.6540(4) 0.014(2) Uani 1 1 d . U
C9 C 0.8348(9) 0.7731(9) 0.5133(4) 0.016(2) Uani 1 1 d . U
H9 H 0.7514 0.7611 0.5163 0.019 Uiso 1 1 calc R U
C10 C 0.8399(10) 0.8462(11) 0.4690(4) 0.028(3) Uani 1 1 d . U
H10A H 0.8229 0.9214 0.4776 0.043 Uiso 1 1 calc R U
H10B H 0.7826 0.8219 0.4413 0.043 Uiso 1 1 calc R U
H10C H 0.9174 0.8426 0.4594 0.043 Uiso 1 1 calc R U
C11 C 0.8894(9) 0.6613(9) 0.5064(4) 0.017(3) Uani 1 1 d . U
H11A H 0.9711 0.6709 0.5030 0.026 Uiso 1 1 calc R U
H11B H 0.8487 0.6264 0.4766 0.026 Uiso 1 1 calc R U
H11C H 0.8832 0.6155 0.5353 0.026 Uiso 1 1 calc R U
C12 C 0.8971(9) 0.7806(9) 0.7043(4) 0.016(2) Uani 1 1 d . U
H12 H 0.8138 0.7585 0.6996 0.019 Uiso 1 1 calc R U
C13 C 0.9690(10) 0.6813(10) 0.7226(4) 0.027(3) Uani 1 1 d . U
H13A H 0.9562 0.6232 0.6978 0.040 Uiso 1 1 calc R U
H13B H 0.9460 0.6557 0.7537 0.040 Uiso 1 1 calc R U
H13C H 1.0512 0.7011 0.7281 0.040 Uiso 1 1 calc R U
C14 C 0.9128(9) 0.8728(10) 0.7421(4) 0.023(3) Uani 1 1 d . U
H14A H 0.9947 0.8935 0.7486 0.034 Uiso 1 1 calc R U
H14B H 0.8875 0.8483 0.7729 0.034 Uiso 1 1 calc R U
H14C H 0.8665 0.9357 0.7291 0.034 Uiso 1 1 calc R U
C15 C 0.4541(8) 0.6575(9) 0.6716(4) 0.0102(19) Uani 1 1 d . U
C16 C 0.3467(8) 0.6208(9) 0.6488(4) 0.0094(19) Uani 1 1 d . U
C17 C 0.2634(9) 0.6012(9) 0.6804(4) 0.015(2) Uani 1 1 d . U
H17 H 0.1890 0.5750 0.6668 0.017 Uiso 1 1 calc R U
C18 C 0.2875(9) 0.6190(9) 0.7299(4) 0.017(2) Uani 1 1 d . U
H18 H 0.2295 0.6057 0.7502 0.021 Uiso 1 1 calc R U
C19 C 0.3934(9) 0.6557(9) 0.7510(4) 0.017(2) Uani 1 1 d . U
H19 H 0.4080 0.6672 0.7857 0.020 Uiso 1 1 calc R U
C20 C 0.4818(9) 0.6769(9) 0.7222(4) 0.013(2) Uani 1 1 d . U
C21 C 0.3236(8) 0.5853(9) 0.5951(3) 0.010(2) Uani 1 1 d . U
H21 H 0.3709 0.6330 0.5762 0.012 Uiso 1 1 calc R U
C22 C 0.3621(9) 0.4679(9) 0.5886(4) 0.020(3) Uani 1 1 d . U
H22A H 0.4458 0.4621 0.5990 0.029 Uiso 1 1 calc R U
H22B H 0.3435 0.4468 0.5538 0.029 Uiso 1 1 calc R U
H22C H 0.3218 0.4194 0.6089 0.029 Uiso 1 1 calc R U
C23 C 0.1964(9) 0.5993(10) 0.5722(4) 0.020(3) Uani 1 1 d . U
H23A H 0.1492 0.5438 0.5855 0.030 Uiso 1 1 calc R U
H23B H 0.1892 0.5913 0.5362 0.030 Uiso 1 1 calc R U
H23C H 0.1695 0.6719 0.5802 0.030 Uiso 1 1 calc R U
C24 C 0.5992(9) 0.7121(9) 0.7500(4) 0.016(2) Uani 1 1 d . U
H24 H 0.6498 0.7331 0.7250 0.019 Uiso 1 1 calc R U
C25 C 0.6582(10) 0.6182(11) 0.7812(4) 0.031(3) Uani 1 1 d . U
H25A H 0.7342 0.6422 0.7977 0.047 Uiso 1 1 calc R U
H25B H 0.6680 0.5560 0.7597 0.047 Uiso 1 1 calc R U
H25C H 0.6102 0.5965 0.8061 0.047 Uiso 1 1 calc R U
C26 C 0.5871(11) 0.8110(11) 0.7828(4) 0.034(3) Uani 1 1 d . U
H26A H 0.5426 0.8679 0.7632 0.051 Uiso 1 1 calc R U
H26B H 0.6641 0.8391 0.7958 0.051 Uiso 1 1 calc R U
H26C H 0.5468 0.7896 0.8103 0.051 Uiso 1 1 calc R U

loop_
_atom_site_aniso_label
_atom_site_aniso_U_11
_atom_site_aniso_U_22
_atom_site_aniso_U_33
_atom_site_aniso_U_23
_atom_site_aniso_U_13
_atom_site_aniso_U_12
Ta1 0.0101(2) 0.0029(3) 0.0098(2) 0.00069(18) 0.00121(16) 0.00017(17)
Ta2 0.0140(2) 0.0042(3) 0.0095(2) -0.00030(18) 0.00258(17) -0.00080(17)
Br1 0.0112(5) 0.0150(7) 0.0219(6) -0.0020(5) 0.0018(4) 0.0037(4)
Br2 0.0267(6) 0.0059(6) 0.0218(6) 0.0035(5) 0.0091(5) -0.0026(5)
Br3 0.0207(5) 0.0074(6) 0.0155(5) -0.0040(5) -0.0014(4) 0.0003(4)
Br4 0.0148(5) 0.0092(6) 0.0089(5) -0.0010(4) 0.0014(4) -0.0027(4)
Br5 0.0266(6) 0.0043(6) 0.0127(5) 0.0007(4) 0.0009(4) 0.0011(4)
Br6 0.0248(6) 0.0101(7) 0.0101(5) -0.0004(5) 0.0010(4) 0.0039(5)
Br7 0.0208(6) 0.0288(8) 0.0239(6) -0.0008(6) 0.0044(5) -0.0129(5)
Br8 0.0221(6) 0.0127(7) 0.0125(5) -0.0037(5) 0.0082(4) -0.0020(5)
Br9 0.0259(6) 0.0124(7) 0.0194(6) 0.0033(5) 0.0028(5) 0.0082(5)
Br10 0.0157(5) 0.0120(7) 0.0148(5) 0.0004(5) 0.0053(4) -0.0018(4)
N1 0.007(3) 0.010(4) 0.007(4) 0.000(3) 0.000(3) 0.004(3)
N2 0.011(3) 0.006(3) 0.010(3) -0.003(3) 0.002(2) 0.001(3)
C1 0.009(3) 0.005(3) 0.007(3) -0.001(3) -0.001(3) 0.005(3)
C2 0.013(3) 0.006(3) 0.007(3) 0.000(3) 0.004(3) 0.000(3)
C3 0.010(3) 0.004(3) 0.010(3) -0.001(3) 0.001(3) 0.002(3)
C4 0.013(4) 0.010(5) 0.018(4) 0.000(4) 0.006(4) 0.000(4)
C5 0.021(5) 0.012(5) 0.027(5) -0.009(4) 0.008(4) -0.001(4)
C6 0.015(5) 0.018(6) 0.039(5) -0.014(5) 0.005(4) 0.000(4)
C7 0.011(4) 0.021(5) 0.030(5) -0.010(5) 0.000(4) 0.003(4)
C8 0.014(4) 0.008(5) 0.020(4) -0.006(4) 0.000(4) 0.001(4)
C9 0.017(5) 0.014(6) 0.019(5) 0.004(4) 0.009(4) -0.002(4)
C10 0.030(6) 0.033(8) 0.025(6) 0.010(6) 0.010(5) -0.003(6)
C11 0.025(6) 0.014(7) 0.017(5) -0.001(5) 0.013(5) -0.005(5)
C12 0.017(5) 0.012(6) 0.018(5) -0.003(4) 0.001(4) 0.001(4)
C13 0.023(6) 0.027(8) 0.027(6) 0.009(6) -0.005(5) 0.013(5)
C14 0.023(6) 0.027(8) 0.017(6) 0.003(5) -0.001(5) -0.001(5)
C15 0.012(3) 0.007(3) 0.012(3) 0.000(3) 0.004(3) -0.001(3)
C16 0.014(4) 0.003(4) 0.012(4) 0.001(3) 0.005(3) 0.000(3)
C17 0.017(4) 0.010(5) 0.017(4) 0.003(4) 0.007(4) 0.003(4)
C18 0.021(5) 0.014(5) 0.019(5) 0.003(4) 0.011(4) 0.003(4)
C19 0.030(5) 0.009(5) 0.012(4) 0.002(4) 0.008(4) 0.004(4)
C20 0.022(4) 0.005(4) 0.012(4) 0.002(4) 0.004(3) -0.002(3)
C21 0.010(3) 0.011(4) 0.010(3) 0.001(3) 0.004(3) -0.006(3)
C22 0.021(6) 0.011(7) 0.026(6) -0.009(5) 0.002(5) 0.004(5)
C23 0.031(6) 0.012(7) 0.018(6) 0.004(5) 0.007(5) -0.005(5)
C24 0.023(4) 0.010(5) 0.015(4) -0.001(4) 0.006(4) -0.008(4)
C25 0.022(6) 0.041(9) 0.027(6) 0.001(6) -0.007(5) -0.001(6)
C26 0.045(7) 0.040(9) 0.019(6) -0.011(6) 0.014(6) -0.029(6)

loop_
_atom_type_symbol
_atom_type_description
_atom_type_scat_dispersion_real
_atom_type_scat_dispersion_imag
_atom_type_scat_source
C C 0.0033 0.0016 'International Tables Vol C Tables 4.2.6.8 and 6.1.1.4'
H H 0.0000 0.0000 'International Tables Vol C Tables 4.2.6.8 and 6.1.1.4'
N N 0.0061 0.0033 'International Tables Vol C Tables 4.2.6.8 and 6.1.1.4'
Br Br -0.2901 2.4595 'International Tables Vol C Tables 4.2.6.8 and 6.1.1.4'
Ta Ta -0.7052 6.5227 'International Tables Vol C Tables 4.2.6.8 and 6.1.1.4'

loop_
_geom_angle_atom_site_label_1
_geom_angle_atom_site_label_2
_geom_angle_atom_site_label_3
_geom_angle
N1 Ta1 N2 71.3(3)
N1 Ta1 Br2 95.0(2)
N2 Ta1 Br2 166.27(19)
N1 Ta1 Br1 161.4(2)
N2 Ta1 Br1 90.23(19)
Br2 Ta1 Br1 103.50(4)
N1 Ta1 Br3 82.9(2)
N2 Ta1 Br3 85.2(2)
Br2 Ta1 Br3 93.83(4)
Br1 Ta1 Br3 93.62(4)
N1 Ta1 Br4 85.2(2)
N2 Ta1 Br4 85.1(2)
Br2 Ta1 Br4 93.45(4)
Br1 Ta1 Br4 95.69(4)
Br3 Ta1 Br4 166.52(4)
Br9 Ta2 Br8 89.79(4)
Br9 Ta2 Br10 92.81(4)
Br8 Ta2 Br10 92.10(4)
Br9 Ta2 Br7 92.93(4)
Br8 Ta2 Br7 92.07(4)
Br10 Ta2 Br7 172.92(4)
Br9 Ta2 Br6 91.09(4)
Br8 Ta2 Br6 179.01(4)
Br10 Ta2 Br6 88.32(4)
Br7 Ta2 Br6 87.42(4)
Br9 Ta2 Br5 177.50(4)
Br8 Ta2 Br5 87.77(4)
Br10 Ta2 Br5 86.78(4)
Br7 Ta2 Br5 87.67(4)
Br6 Ta2 Br5 91.36(4)
C1 N1 C3 118.9(8)
C1 N1 Ta1 115.3(6)
C3 N1 Ta1 124.5(6)
C2 N2 C15 116.4(9)
C2 N2 Ta1 113.1(6)
C15 N2 Ta1 129.9(6)
N1 C1 C2 117.9(9)
N1 C1 H1 121.0
C2 C1 H1 121.0
N2 C2 C1 120.7(10)
N2 C2 H2 119.6
C1 C2 H2 119.6
C4 C3 C8 123.5(9)
C4 C3 N1 119.5(8)
C8 C3 N1 117.0(8)
C5 C4 C3 116.1(10)
C5 C4 C9 120.1(9)
C3 C4 C9 123.5(9)
C6 C5 C4 120.6(11)
C6 C5 H5 119.7
C4 C5 H5 119.7
C7 C6 C5 120.6(11)
C7 C6 H6 119.7
C5 C6 H6 119.7
C6 C7 C8 122.8(11)
C6 C7 H7 118.6
C8 C7 H7 118.6
C7 C8 C3 115.9(10)
C7 C8 C12 119.0(10)
C3 C8 C12 125.1(9)
C10 C9 C4 114.8(10)
C10 C9 C11 111.4(9)
C4 C9 C11 107.0(9)
C10 C9 H9 107.8
C4 C9 H9 107.8
C11 C9 H9 107.8
C9 C10 H10A 109.5
C9 C10 H10B 109.5
H10A C10 H10B 109.5
C9 C10 H10C 109.5
H10A C10 H10C 109.5
H10B C10 H10C 109.5
C9 C11 H11A 109.5
C9 C11 H11B 109.5
H11A C11 H11B 109.5
C9 C11 H11C 109.5
H11A C11 H11C 109.5
H11B C11 H11C 109.5
C13 C12 C14 111.4(9)
C13 C12 C8 110.5(9)
C14 C12 C8 111.6(9)
C13 C12 H12 107.7
C14 C12 H12 107.7
C8 C12 H12 107.7
C12 C13 H13A 109.5
C12 C13 H13B 109.5
H13A C13 H13B 109.5
C12 C13 H13C 109.5
H13A C13 H13C 109.5
H13B C13 H13C 109.5
C12 C14 H14A 109.5
C12 C14 H14B 109.5
H14A C14 H14B 109.5
C12 C14 H14C 109.5
H14A C14 H14C 109.5
H14B C14 H14C 109.5
C16 C15 C20 124.1(9)
C16 C15 N2 120.0(9)
C20 C15 N2 115.8(8)
C15 C16 C17 116.1(9)
C15 C16 C21 123.1(8)
C17 C16 C21 120.1(9)
C18 C17 C16 121.4(10)
C18 C17 H17 119.3
C16 C17 H17 119.3
C17 C18 C19 121.2(10)
C17 C18 H18 119.4
C19 C18 H18 119.4
C18 C19 C20 121.2(10)
C18 C19 H19 119.4
C20 C19 H19 119.4
C15 C20 C19 116.1(9)
C15 C20 C24 127.0(9)
C19 C20 C24 116.8(9)
C16 C21 C22 111.7(8)
C16 C21 C23 112.7(8)
C22 C21 C23 110.1(9)
C16 C21 H21 107.4
C22 C21 H21 107.4
C23 C21 H21 107.4
C21 C22 H22A 109.5
C21 C22 H22B 109.5
H22A C22 H22B 109.5
C21 C22 H22C 109.5
H22A C22 H22C 109.5
H22B C22 H22C 109.5
C21 C23 H23A 109.5
C21 C23 H23B 109.5
H23A C23 H23B 109.5
C21 C23 H23C 109.5
H23A C23 H23C 109.5
H23B C23 H23C 109.5
C26 C24 C20 111.3(9)
C26 C24 C25 110.0(10)
C20 C24 C25 111.1(9)
C26 C24 H24 108.1
C20 C24 H24 108.1
C25 C24 H24 108.1
C24 C25 H25A 109.5
C24 C25 H25B 109.5
H25A C25 H25B 109.5
C24 C25 H25C 109.5
H25A C25 H25C 109.5
H25B C25 H25C 109.5
C24 C26 H26A 109.5
C24 C26 H26B 109.5
H26A C26 H26B 109.5
C24 C26 H26C 109.5
H26A C26 H26C 109.5
H26B C26 H26C 109.5

loop_
_geom_bond_atom_site_label_1
_geom_bond_atom_site_label_2
_geom_bond_distance
Ta1 N1 2.302(8)
Ta1 N2 2.320(8)
Ta1 Br2 2.3890(11)
Ta1 Br1 2.4103(10)
Ta1 Br3 2.4476(11)
Ta1 Br4 2.4508(11)
Ta2 Br9 2.4593(12)
Ta2 Br8 2.4759(11)
Ta2 Br10 2.4931(11)
Ta2 Br7 2.5051(11)
Ta2 Br6 2.5414(11)
Ta2 Br5 2.5637(11)
N1 C1 1.270(12)
N1 C3 1.489(12)
N2 C2 1.276(12)
N2 C15 1.475(12)
C1 C2 1.446(13)
C1 H1 0.9500
C2 H2 0.9500
C3 C4 1.406(13)
C3 C8 1.406(14)
C4 C5 1.403(14)
C4 C9 1.523(15)
C5 C6 1.380(16)
C5 H5 0.9500
C6 C7 1.356(16)
C6 H6 0.9500
C7 C8 1.375(14)
C7 H7 0.9500
C8 C12 1.531(15)
C9 C10 1.515(15)
C9 C11 1.535(15)
C9 H9 1.0000
C10 H10A 0.9800
C10 H10B 0.9800
C10 H10C 0.9800
C11 H11A 0.9800
C11 H11B 0.9800
C11 H11C 0.9800
C12 C13 1.523(15)
C12 C14 1.526(15)
C12 H12 1.0000
C13 H13A 0.9800
C13 H13B 0.9800
C13 H13C 0.9800
C14 H14A 0.9800
C14 H14B 0.9800
C14 H14C 0.9800
C15 C16 1.392(14)
C15 C20 1.394(14)
C16 C17 1.412(13)
C16 C21 1.518(13)
C17 C18 1.358(14)
C17 H17 0.9500
C18 C19 1.362(15)
C18 H18 0.9500
C19 C20 1.412(14)
C19 H19 0.9500
C20 C24 1.529(14)
C21 C22 1.527(15)
C21 C23 1.535(14)
C21 H21 1.0000
C22 H22A 0.9800
C22 H22B 0.9800
C22 H22C 0.9800
C23 H23A 0.9800
C23 H23B 0.9800
C23 H23C 0.9800
C24 C26 1.528(16)
C24 C25 1.536(16)
C24 H24 1.0000
C25 H25A 0.9800
C25 H25B 0.9800
C25 H25C 0.9800
C26 H26A 0.9800
C26 H26B 0.9800
C26 H26C 0.9800
